data_7059784
loop_
_publ_author_name
'Mal\<cek, Michal'
'Ko\<z\'i\<skov\'a, J\'ulia'
'Herich, Peter'
'Rapta, Peter'
'Stepanenko, Iryna'
'Arion, Vladimir B.'

_publ_section_title
;
 Formation of metal-radical species upon reduction of late transition
 metal complexes with heteroleptic ligands: an experimental and
 theoretical study
;
_journal_issue 30
_journal_name_full 'New Journal of Chemistry'
_journal_page_first 13195
_journal_page_last 13206
_journal_paper_doi 10.1039/D0NJ02447C
_journal_volume 44
_journal_year 2020
_chemical_formula_moiety 'C24 H16 Cl Cu N5 O3 Se, 7[H2O]'
_chemical_formula_sum 'C24 H30 Cl Cu N5 O10 Se'
_chemical_formula_weight 726.49
_space_group_crystal_system monoclinic
_space_group_IT_number 14
_space_group_name_Hall '-P 2yn'
_space_group_name_H-M_alt 'P 1 21/n 1'
_atom_sites_solution_hydrogens geom
_audit_creation_date 2019-08-10
_audit_creation_method
;
Olex2 1.3-alpha
(compiled 2019.07.31 svn.r3643 for OlexSys, GUI svn.r5859)
;
_audit_update_record
;
2020-05-12 deposited with the CCDC.	2020-07-08 downloaded from the CCDC.
;
_cell_angle_alpha 90
_cell_angle_beta 91.725(3)
_cell_angle_gamma 90
_cell_formula_units_Z 4
_cell_length_a 7.5617(2)
_cell_length_b 15.7974(3)
_cell_length_c 22.4261(7)
_cell_measurement_reflns_used 11957
_cell_measurement_temperature 293(2)
_cell_measurement_theta_max 27.1000
_cell_measurement_theta_min 2.9880
_cell_volume 2677.70(12)
_computing_cell_refinement 'CrysAlis CCD (Oxford Diffraction, 2012)'
_computing_data_collection 'CrysAlis CCD (Oxford Diffraction, 2012)'
_computing_data_reduction 'CrysAlis RED (Oxford Diffraction, 2012)'
_computing_molecular_graphics 'Olex2 1.3-alpha (Dolomanov et al., 2009)'
_computing_publication_material 'Olex2 1.3-alpha (Dolomanov et al., 2009)'
_computing_structure_refinement 'ShelXL 2017/1 (Sheldrick, 2015)'
_computing_structure_solution 'ShelXT (Sheldrick, 2015)'
_diffrn_ambient_temperature 293(2)
_diffrn_detector_area_resol_mean 5.2170
_diffrn_measured_fraction_theta_full 0.998
_diffrn_measured_fraction_theta_max 0.998
_diffrn_measurement_device_type 'Xcalibur, Ruby, Gemini'
_diffrn_measurement_method '\w scans'
_diffrn_radiation_type MoK\a
_diffrn_radiation_wavelength 0.71073
_diffrn_reflns_av_R_equivalents 0.0630
_diffrn_reflns_av_unetI/netI 0.0368
_diffrn_reflns_Laue_measured_fraction_full 0.998
_diffrn_reflns_Laue_measured_fraction_max 0.998
_diffrn_reflns_limit_h_max 9
_diffrn_reflns_limit_h_min -9
_diffrn_reflns_limit_k_max 19
_diffrn_reflns_limit_k_min -19
_diffrn_reflns_limit_l_max 28
_diffrn_reflns_limit_l_min -28
_diffrn_reflns_number 47282
_diffrn_reflns_point_group_measured_fraction_full 0.998
_diffrn_reflns_point_group_measured_fraction_max 0.998
_diffrn_reflns_theta_full 25.000
_diffrn_reflns_theta_max 26.372
_diffrn_reflns_theta_min 2.734
_diffrn_source 'Enhance (Mo) X-ray Source'
_exptl_absorpt_coefficient_mu 2.343
_exptl_absorpt_correction_T_max 0.923
_exptl_absorpt_correction_T_min 0.887
_exptl_absorpt_correction_type analytical
_exptl_absorpt_process_details
;
CrysAlisPro, Agilent Technologies,
Version 1.171.37.35 (release 13-08-2014 CrysAlis171 .NET)
(compiled Aug 13 2014,18:06:01)
Analytical numeric absorption correction using a multifaceted crystal
			model based on expressions derived by R.C. Clark & J.S. Reid.
(Clark, R. C. & Reid, J. S. (1995). Acta Cryst. A51, 887-897)
Empirical absorption correction using spherical harmonics,
 implemented in SCALE3 ABSPACK scaling algorithm.
;
_exptl_crystal_colour green
_exptl_crystal_colour_primary green
_exptl_crystal_density_diffrn 1.802
_exptl_crystal_description rod
_exptl_crystal_F_000 1196
_exptl_crystal_size_max 0.724
_exptl_crystal_size_mid 0.0427
_exptl_crystal_size_min 0.0343
_refine_diff_density_max 1.177
_refine_diff_density_min -0.823
_refine_diff_density_rms 0.097
_refine_ls_extinction_method none
_refine_ls_goodness_of_fit_ref 1.046
_refine_ls_hydrogen_treatment constr
_refine_ls_matrix_type full
_refine_ls_number_parameters 316
_refine_ls_number_reflns 5478
_refine_ls_number_restraints 0
_refine_ls_restrained_S_all 1.046
_refine_ls_R_factor_all 0.0673
_refine_ls_R_factor_gt 0.0482
_refine_ls_shift/su_max 0.000
_refine_ls_shift/su_mean 0.000
_refine_ls_structure_factor_coef Fsqd
_refine_ls_weighting_details 'w=1/[\s^2^(Fo^2^)+(0.0732P)^2^+3.2241P] where P=(Fo^2^+2Fc^2^)/3'
_refine_ls_weighting_scheme calc
_refine_ls_wR_factor_gt 0.1271
_refine_ls_wR_factor_ref 0.1371
_reflns_Friedel_coverage 0.000
_reflns_number_gt 4155
_reflns_number_total 5487
_reflns_threshold_expression 'I > 2\s(I)'
_cod_data_source_file d0nj02447c2.cif
_cod_data_source_block 3Cu
_cod_depositor_comments
;Adding full bibliography for 7059784--7059786.cif.

 Adding full bibliography for 7059784--7059786.cif.
;
_cod_database_code 7059784
_shelx_shelxl_version_number 2017/1
_shelx_space_group_comment
;
The symmetry employed for this shelxl refinement is uniquely defined
by the following loop, which should always be used as a source of
symmetry information in preference to the above space-group names.
They are only intended as comments.
;
_olex2_refinement_description
;
1. Fixed Uiso
 At 1.2 times of:
  All C(H) groups, All C(H,H) groups, All C(H,H,H) groups
2.a Secondary CH2 refined with riding coordinates:
 C11(H11A,H11B)
2.b Me refined with riding coordinates:
 C12(H12A,H12B,H12C)
2.c Aromatic/amide H refined with riding coordinates:
 C2(H2), C5(H5), C6(H6), C13(H13), C14(H14), C15(H15), C16(H16), C17(H17),
 C18(H18), C19(H19), C20(H20)
;
_smtbx_masks_special_details
;
A solvent mask was calculated and 280 electrons were
found in a volume of 640\%A^3 in 1 void per unit cell.
This is consistent with the presence of 7[H2O] per Asymmetric Unit 
which account for 280 electrons per unit cell.
;
_smtbx_masks_void_probe_radius 1.2
_smtbx_masks_void_truncation_radius 1.2
_olex2_submission_special_instructions 'No special instructions were received'

loop_
_space_group_symop_operation_xyz
'x, y, z'
'-x+1/2, y+1/2, -z+1/2'
'-x, -y, -z'
'x-1/2, -y-1/2, z-1/2'

loop_
_atom_site_label
_atom_site_type_symbol
_atom_site_fract_x
_atom_site_fract_y
_atom_site_fract_z
_atom_site_U_iso_or_equiv
_atom_site_adp_type
_atom_site_occupancy
_atom_site_site_symmetry_order
_atom_site_calc_flag
_atom_site_refinement_flags_posn
_atom_site_refinement_flags_adp
_atom_site_refinement_flags_occupancy
_atom_site_disorder_assembly
_atom_site_disorder_group
Se1 Se 0.09795(6) 0.01816(2) 0.42022(2) 0.04025(15) Uani 1 1 d . . . . .
Cu1 Cu 0.33806(7) 0.58013(3) 0.44689(2) 0.03382(16) Uani 1 1 d . . . . .
Cl1 Cl 0.06205(19) 0.61449(10) 0.38119(7) 0.0676(4) Uani 1 1 d . . . . .
O1 O 0.4750(4) 0.55896(18) 0.37749(13) 0.0410(7) Uani 1 1 d . . . . .
O2 O 0.4995(5) 0.50057(19) 0.28918(14) 0.0478(8) Uani 1 1 d . . . . .
O3 O 0.2949(4) 0.46151(17) 0.46045(13) 0.0390(7) Uani 1 1 d . . . . .
N1 N 0.2599(4) 0.6081(2) 0.52966(15) 0.0330(7) Uani 1 1 d . . . . .
N2 N 0.4134(5) 0.7019(2) 0.44910(15) 0.0362(8) Uani 1 1 d . . . . .
N3 N 0.1876(5) 0.1027(2) 0.37789(16) 0.0401(8) Uani 1 1 d . . . . .
N4 N 0.0628(5) 0.0842(2) 0.48348(15) 0.0347(8) Uani 1 1 d . . . . .
N5 N 0.3241(4) 0.26980(19) 0.33829(14) 0.0287(7) Uani 1 1 d . . . . .
C1 C 0.4529(5) 0.4974(3) 0.34155(19) 0.0336(9) Uani 1 1 d . . . . .
C2 C 0.3818(5) 0.3475(2) 0.32633(18) 0.0319(9) Uani 1 1 d . . . . .
H2 H 0.430972 0.356001 0.289279 0.038 Uiso 1 1 calc R U . . .
C3 C 0.1864(5) 0.1717(2) 0.41119(16) 0.0274(8) Uani 1 1 d . . . . .
C4 C 0.1161(5) 0.1615(2) 0.46987(17) 0.0302(8) Uani 1 1 d . . . . .
C5 C 0.1083(5) 0.2310(2) 0.50964(17) 0.0329(9) Uani 1 1 d . . . . .
H5 H 0.062091 0.224221 0.547311 0.040 Uiso 1 1 calc R U . . .
C6 C 0.1683(5) 0.3065(2) 0.49225(17) 0.0306(8) Uani 1 1 d . . . . .
H6 H 0.161741 0.351985 0.518416 0.037 Uiso 1 1 calc R U . . .
C7 C 0.3050(5) 0.4043(2) 0.42056(17) 0.0267(8) Uani 1 1 d . . . . .
C8 C 0.3753(5) 0.4161(2) 0.36376(17) 0.0293(8) Uani 1 1 d . . . . .
C9 C 0.2522(5) 0.2545(2) 0.39379(16) 0.0259(8) Uani 1 1 d . . . . .
C10 C 0.2427(5) 0.3202(2) 0.43457(16) 0.0260(8) Uani 1 1 d . . . . .
C11 C 0.3384(6) 0.2052(3) 0.29017(19) 0.0393(10) Uani 1 1 d . . . . .
H11A H 0.364830 0.150394 0.307756 0.047 Uiso 1 1 calc R U . . .
H11B H 0.434287 0.220208 0.264426 0.047 Uiso 1 1 calc R U . . .
C12 C 0.1676(7) 0.2002(3) 0.2539(2) 0.0528(12) Uani 1 1 d . . . . .
H12A H 0.178546 0.158424 0.223105 0.063 Uiso 1 1 calc R U . . .
H12B H 0.073077 0.184609 0.279330 0.063 Uiso 1 1 calc R U . . .
H12C H 0.142400 0.254287 0.236085 0.063 Uiso 1 1 calc R U . . .
C13 C 0.1846(5) 0.5586(3) 0.5691(2) 0.0392(10) Uani 1 1 d . . . . .
H13 H 0.161238 0.502566 0.558948 0.047 Uiso 1 1 calc R U . . .
C14 C 0.1385(6) 0.5875(3) 0.6258(2) 0.0450(11) Uani 1 1 d . . . . .
H14 H 0.086730 0.550914 0.652633 0.054 Uiso 1 1 calc R U . . .
C15 C 0.1708(6) 0.6711(3) 0.6413(2) 0.0462(11) Uani 1 1 d . . . . .
H15 H 0.142296 0.690961 0.678825 0.055 Uiso 1 1 calc R U . . .
C16 C 0.2831(6) 0.8133(3) 0.6110(2) 0.0492(12) Uani 1 1 d . . . . .
H16 H 0.257279 0.836937 0.647682 0.059 Uiso 1 1 calc R U . . .
C17 C 0.3537(6) 0.8617(3) 0.5689(3) 0.0538(14) Uani 1 1 d . . . . .
H17 H 0.373629 0.918695 0.576898 0.065 Uiso 1 1 calc R U . . .
C18 C 0.4794(7) 0.8734(3) 0.4648(3) 0.0554(13) Uani 1 1 d . . . . .
H18 H 0.502680 0.930831 0.469469 0.066 Uiso 1 1 calc R U . . .
C19 C 0.5213(7) 0.8343(3) 0.4141(3) 0.0580(14) Uani 1 1 d . . . . .
H19 H 0.572422 0.864720 0.383605 0.070 Uiso 1 1 calc R U . . .
C20 C 0.4876(6) 0.7471(3) 0.4072(2) 0.0460(11) Uani 1 1 d . . . . .
H20 H 0.518699 0.720600 0.372002 0.055 Uiso 1 1 calc R U . . .
C21 C 0.2465(5) 0.7252(3) 0.6000(2) 0.0399(10) Uani 1 1 d . . . . .
C22 C 0.2887(5) 0.6904(2) 0.54463(19) 0.0340(9) Uani 1 1 d . . . . .
C23 C 0.4007(6) 0.8282(3) 0.5108(2) 0.0438(11) Uani 1 1 d . . . . .
C24 C 0.3687(5) 0.7417(2) 0.50003(19) 0.0354(9) Uani 1 1 d . . . . .

loop_
_atom_site_aniso_label
_atom_site_aniso_U_11
_atom_site_aniso_U_22
_atom_site_aniso_U_33
_atom_site_aniso_U_23
_atom_site_aniso_U_13
_atom_site_aniso_U_12
Se1 0.0583(3) 0.0193(2) 0.0434(3) -0.00021(17) 0.0060(2) -0.00614(18)
Cu1 0.0434(3) 0.0192(2) 0.0389(3) -0.0008(2) 0.0014(2) -0.0062(2)
Cl1 0.0590(8) 0.0668(9) 0.0770(10) -0.0053(7) 0.0019(7) -0.0106(7)
O1 0.0513(18) 0.0263(15) 0.0458(18) -0.0018(13) 0.0101(14) -0.0120(13)
O2 0.068(2) 0.0335(16) 0.0433(19) 0.0061(14) 0.0181(16) -0.0114(15)
O3 0.0584(18) 0.0202(13) 0.0387(16) -0.0007(12) 0.0082(14) -0.0059(13)
N1 0.0347(17) 0.0222(16) 0.042(2) 0.0005(14) -0.0041(15) -0.0013(13)
N2 0.0432(19) 0.0232(17) 0.042(2) 0.0043(15) -0.0085(15) -0.0064(14)
N3 0.055(2) 0.0228(17) 0.043(2) -0.0032(15) 0.0094(17) -0.0054(15)
N4 0.046(2) 0.0221(16) 0.0360(19) 0.0040(14) 0.0029(15) -0.0055(14)
N5 0.0336(17) 0.0222(16) 0.0306(17) 0.0017(13) 0.0044(13) -0.0014(13)
C1 0.032(2) 0.028(2) 0.040(2) 0.0050(18) 0.0021(17) 0.0004(16)
C2 0.035(2) 0.029(2) 0.032(2) 0.0049(16) 0.0057(16) -0.0007(16)
C3 0.0318(19) 0.0221(18) 0.028(2) 0.0000(15) -0.0001(15) 0.0013(15)
C4 0.033(2) 0.0241(19) 0.034(2) 0.0025(16) 0.0002(16) -0.0045(16)
C5 0.041(2) 0.029(2) 0.029(2) 0.0011(16) 0.0069(17) -0.0042(17)
C6 0.039(2) 0.0242(19) 0.029(2) -0.0022(16) 0.0043(16) -0.0028(16)
C7 0.0261(18) 0.0207(18) 0.033(2) -0.0015(15) -0.0012(15) -0.0007(14)
C8 0.0298(19) 0.0238(19) 0.034(2) 0.0026(16) -0.0007(16) -0.0023(15)
C9 0.0286(18) 0.0227(18) 0.0263(19) 0.0006(15) 0.0006(15) -0.0005(14)
C10 0.0294(19) 0.0193(17) 0.0292(19) 0.0030(15) -0.0026(15) 0.0016(14)
C11 0.050(3) 0.030(2) 0.039(2) -0.0054(18) 0.0172(19) 0.0010(18)
C12 0.070(3) 0.047(3) 0.041(3) -0.009(2) 0.001(2) -0.010(2)
C13 0.039(2) 0.032(2) 0.047(3) -0.0022(19) 0.0023(19) -0.0008(18)
C14 0.041(2) 0.047(3) 0.047(3) 0.002(2) 0.001(2) 0.003(2)
C15 0.041(2) 0.050(3) 0.047(3) -0.012(2) -0.001(2) 0.011(2)
C16 0.046(3) 0.036(3) 0.064(3) -0.017(2) -0.009(2) 0.006(2)
C17 0.051(3) 0.024(2) 0.085(4) -0.018(2) -0.021(3) 0.008(2)
C18 0.062(3) 0.026(2) 0.077(4) 0.010(2) -0.018(3) -0.008(2)
C19 0.074(3) 0.035(3) 0.064(3) 0.018(3) -0.011(3) -0.015(2)
C20 0.054(3) 0.038(2) 0.045(3) 0.007(2) -0.010(2) -0.013(2)
C21 0.033(2) 0.033(2) 0.052(3) -0.008(2) -0.0117(19) 0.0076(18)
C22 0.031(2) 0.027(2) 0.044(2) -0.0031(17) -0.0116(17) 0.0024(16)
C23 0.041(2) 0.025(2) 0.064(3) -0.002(2) -0.019(2) 0.0007(18)
C24 0.033(2) 0.0246(19) 0.048(2) 0.0011(18) -0.0141(18) -0.0018(16)

loop_
_atom_type_symbol
_atom_type_description
_atom_type_scat_dispersion_real
_atom_type_scat_dispersion_imag
_atom_type_scat_source
C C 0.0033 0.0016 'International Tables Vol C Tables 4.2.6.8 and 6.1.1.4'
Cl Cl 0.1484 0.1585 'International Tables Vol C Tables 4.2.6.8 and 6.1.1.4'
Cu Cu 0.3201 1.2651 'International Tables Vol C Tables 4.2.6.8 and 6.1.1.4'
H H 0.0000 0.0000 'International Tables Vol C Tables 4.2.6.8 and 6.1.1.4'
N N 0.0061 0.0033 'International Tables Vol C Tables 4.2.6.8 and 6.1.1.4'
O O 0.0106 0.0060 'International Tables Vol C Tables 4.2.6.8 and 6.1.1.4'
Se Se -0.0929 2.2259 'International Tables Vol C Tables 4.2.6.8 and 6.1.1.4'

loop_
_geom_angle_atom_site_label_1
_geom_angle_atom_site_label_2
_geom_angle_atom_site_label_3
_geom_angle
_geom_angle_site_symmetry_1
_geom_angle_site_symmetry_3
_geom_angle_publ_flag
N3 Se1 N4 93.04(15) . . ?
O1 Cu1 Cl1 91.16(10) . . ?
O1 Cu1 O3 93.24(12) . . ?
O1 Cu1 N1 164.48(13) . . ?
O1 Cu1 N2 91.57(13) . . ?
O3 Cu1 Cl1 99.02(10) . . ?
O3 Cu1 N1 90.68(12) . . ?
O3 Cu1 N2 167.78(13) . . ?
N1 Cu1 Cl1 103.05(10) . . ?
N2 Cu1 Cl1 92.10(10) . . ?
N2 Cu1 N1 81.84(14) . . ?
C1 O1 Cu1 125.6(3) . . ?
C7 O3 Cu1 124.3(3) . . ?
C13 N1 Cu1 129.2(3) . . ?
C13 N1 C22 118.0(4) . . ?
C22 N1 Cu1 112.8(3) . . ?
C20 N2 Cu1 128.9(3) . . ?
C20 N2 C24 118.2(4) . . ?
C24 N2 Cu1 112.8(3) . . ?
C3 N3 Se1 107.9(3) . . ?
C4 N4 Se1 107.6(3) . . ?
C2 N5 C9 118.6(3) . . ?
C2 N5 C11 117.0(3) . . ?
C9 N5 C11 124.5(3) . . ?
O1 C1 C8 119.3(4) . . ?
O2 C1 O1 122.4(4) . . ?
O2 C1 C8 118.3(4) . . ?
N5 C2 H2 117.1 . . ?
N5 C2 C8 125.9(4) . . ?
C8 C2 H2 117.1 . . ?
N3 C3 C4 115.6(3) . . ?
N3 C3 C9 125.5(3) . . ?
C4 C3 C9 118.9(3) . . ?
N4 C4 C3 115.9(3) . . ?
N4 C4 C5 123.4(4) . . ?
C5 C4 C3 120.7(3) . . ?
C4 C5 H5 120.4 . . ?
C6 C5 C4 119.1(4) . . ?
C6 C5 H5 120.4 . . ?
C5 C6 H6 118.7 . . ?
C5 C6 C10 122.6(4) . . ?
C10 C6 H6 118.7 . . ?
O3 C7 C8 125.0(3) . . ?
O3 C7 C10 118.1(3) . . ?
C8 C7 C10 116.9(3) . . ?
C2 C8 C1 116.8(4) . . ?
C2 C8 C7 118.0(3) . . ?
C7 C8 C1 125.1(3) . . ?
N5 C9 C3 122.7(3) . . ?
C10 C9 N5 119.2(3) . . ?
C10 C9 C3 118.1(3) . . ?
C6 C10 C7 118.0(3) . . ?
C9 C10 C6 120.6(3) . . ?
C9 C10 C7 121.4(3) . . ?
N5 C11 H11A 109.6 . . ?
N5 C11 H11B 109.6 . . ?
N5 C11 C12 110.3(3) . . ?
H11A C11 H11B 108.1 . . ?
C12 C11 H11A 109.6 . . ?
C12 C11 H11B 109.6 . . ?
C11 C12 H12A 109.5 . . ?
C11 C12 H12B 109.5 . . ?
C11 C12 H12C 109.5 . . ?
H12A C12 H12B 109.5 . . ?
H12A C12 H12C 109.5 . . ?
H12B C12 H12C 109.5 . . ?
N1 C13 H13 118.8 . . ?
N1 C13 C14 122.5(4) . . ?
C14 C13 H13 118.8 . . ?
C13 C14 H14 120.3 . . ?
C15 C14 C13 119.4(4) . . ?
C15 C14 H14 120.3 . . ?
C14 C15 H15 120.4 . . ?
C14 C15 C21 119.3(4) . . ?
C21 C15 H15 120.4 . . ?
C17 C16 H16 119.7 . . ?
C17 C16 C21 120.7(5) . . ?
C21 C16 H16 119.7 . . ?
C16 C17 H17 118.8 . . ?
C16 C17 C23 122.4(4) . . ?
C23 C17 H17 118.8 . . ?
C19 C18 H18 119.8 . . ?
C19 C18 C23 120.5(4) . . ?
C23 C18 H18 119.8 . . ?
C18 C19 H19 120.1 . . ?
C18 C19 C20 119.8(5) . . ?
C20 C19 H19 120.1 . . ?
N2 C20 C19 122.0(5) . . ?
N2 C20 H20 119.0 . . ?
C19 C20 H20 119.0 . . ?
C15 C21 C16 124.0(4) . . ?
C15 C21 C22 117.2(4) . . ?
C22 C21 C16 118.8(4) . . ?
N1 C22 C21 123.6(4) . . ?
N1 C22 C24 115.8(4) . . ?
C21 C22 C24 120.6(4) . . ?
C18 C23 C17 126.4(4) . . ?
C18 C23 C24 116.2(5) . . ?
C24 C23 C17 117.4(4) . . ?
N2 C24 C22 116.6(3) . . ?
N2 C24 C23 123.3(4) . . ?
C23 C24 C22 120.1(4) . . ?

loop_
_geom_bond_atom_site_label_1
_geom_bond_atom_site_label_2
_geom_bond_distance
_geom_bond_site_symmetry_2
_geom_bond_publ_flag
Se1 N3 1.784(3) . ?
Se1 N4 1.787(3) . ?
Cu1 Cl1 2.5761(16) . ?
Cu1 O1 1.924(3) . ?
Cu1 O3 1.928(3) . ?
Cu1 N1 2.014(3) . ?
Cu1 N2 2.007(3) . ?
O1 C1 1.271(5) . ?
O2 C1 1.238(5) . ?
O3 C7 1.276(5) . ?
N1 C13 1.322(5) . ?
N1 C22 1.360(5) . ?
N2 C20 1.319(6) . ?
N2 C24 1.355(6) . ?
N3 C3 1.321(5) . ?
N4 C4 1.324(5) . ?
N5 C2 1.333(5) . ?
N5 C9 1.394(5) . ?
N5 C11 1.491(5) . ?
C1 C8 1.503(5) . ?
C2 H2 0.9300 . ?
C2 C8 1.373(5) . ?
C3 C4 1.443(5) . ?
C3 C9 1.457(5) . ?
C4 C5 1.417(5) . ?
C5 H5 0.9300 . ?
C5 C6 1.339(5) . ?
C6 H6 0.9300 . ?
C6 C10 1.442(5) . ?
C7 C8 1.407(5) . ?
C7 C10 1.448(5) . ?
C9 C10 1.386(5) . ?
C11 H11A 0.9700 . ?
C11 H11B 0.9700 . ?
C11 C12 1.508(6) . ?
C12 H12A 0.9600 . ?
C12 H12B 0.9600 . ?
C12 H12C 0.9600 . ?
C13 H13 0.9300 . ?
C13 C14 1.404(6) . ?
C14 H14 0.9300 . ?
C14 C15 1.385(7) . ?
C15 H15 0.9300 . ?
C15 C21 1.396(7) . ?
C16 H16 0.9300 . ?
C16 C17 1.338(7) . ?
C16 C21 1.440(6) . ?
C17 H17 0.9300 . ?
C17 C23 1.458(7) . ?
C18 H18 0.9300 . ?
C18 C19 1.339(8) . ?
C18 C23 1.402(7) . ?
C19 H19 0.9300 . ?
C19 C20 1.409(7) . ?
C20 H20 0.9300 . ?
C21 C22 1.402(6) . ?
C22 C24 1.434(6) . ?
C23 C24 1.409(6) . ?

loop_
_geom_torsion_atom_site_label_1
_geom_torsion_atom_site_label_2
_geom_torsion_atom_site_label_3
_geom_torsion_atom_site_label_4
_geom_torsion
_geom_torsion_site_symmetry_1
_geom_torsion_site_symmetry_2
_geom_torsion_site_symmetry_3
_geom_torsion_site_symmetry_4
_geom_torsion_publ_flag
Se1 N3 C3 C4 -0.2(4) . . . . ?
Se1 N3 C3 C9 178.6(3) . . . . ?
Se1 N4 C4 C3 -0.6(4) . . . . ?
Se1 N4 C4 C5 -179.9(3) . . . . ?
Cu1 O1 C1 O2 155.4(3) . . . . ?
Cu1 O1 C1 C8 -27.5(5) . . . . ?
Cu1 O3 C7 C8 10.5(5) . . . . ?
Cu1 O3 C7 C10 -170.6(2) . . . . ?
Cu1 N1 C13 C14 179.5(3) . . . . ?
Cu1 N1 C22 C21 -179.6(3) . . . . ?
Cu1 N1 C22 C24 -0.3(4) . . . . ?
Cu1 N2 C20 C19 175.3(4) . . . . ?
Cu1 N2 C24 C22 4.2(4) . . . . ?
Cu1 N2 C24 C23 -177.2(3) . . . . ?
O1 C1 C8 C2 -169.3(4) . . . . ?
O1 C1 C8 C7 7.5(6) . . . . ?
O2 C1 C8 C2 7.8(6) . . . . ?
O2 C1 C8 C7 -175.3(4) . . . . ?
O3 C7 C8 C1 1.3(6) . . . . ?
O3 C7 C8 C2 178.1(4) . . . . ?
O3 C7 C10 C6 1.7(5) . . . . ?
O3 C7 C10 C9 -179.0(3) . . . . ?
N1 C13 C14 C15 0.7(7) . . . . ?
N1 C22 C24 N2 -2.6(5) . . . . ?
N1 C22 C24 C23 178.7(4) . . . . ?
N3 Se1 N4 C4 0.4(3) . . . . ?
N3 C3 C4 N4 0.6(5) . . . . ?
N3 C3 C4 C5 179.9(4) . . . . ?
N3 C3 C9 N5 0.5(6) . . . . ?
N3 C3 C9 C10 -179.2(4) . . . . ?
N4 Se1 N3 C3 -0.1(3) . . . . ?
N4 C4 C5 C6 178.8(4) . . . . ?
N5 C2 C8 C1 178.4(4) . . . . ?
N5 C2 C8 C7 1.3(6) . . . . ?
N5 C9 C10 C6 179.7(3) . . . . ?
N5 C9 C10 C7 0.4(5) . . . . ?
C2 N5 C9 C3 -179.7(3) . . . . ?
C2 N5 C9 C10 0.0(5) . . . . ?
C2 N5 C11 C12 -94.3(4) . . . . ?
C3 C4 C5 C6 -0.5(6) . . . . ?
C3 C9 C10 C6 -0.5(5) . . . . ?
C3 C9 C10 C7 -179.9(3) . . . . ?
C4 C3 C9 N5 179.2(3) . . . . ?
C4 C3 C9 C10 -0.5(5) . . . . ?
C4 C5 C6 C10 -0.6(6) . . . . ?
C5 C6 C10 C7 -179.5(4) . . . . ?
C5 C6 C10 C9 1.2(6) . . . . ?
C8 C7 C10 C6 -179.4(3) . . . . ?
C8 C7 C10 C9 0.0(5) . . . . ?
C9 N5 C2 C8 -1.0(6) . . . . ?
C9 N5 C11 C12 84.4(5) . . . . ?
C9 C3 C4 N4 -178.3(3) . . . . ?
C9 C3 C4 C5 1.0(5) . . . . ?
C10 C7 C8 C1 -177.6(3) . . . . ?
C10 C7 C8 C2 -0.8(5) . . . . ?
C11 N5 C2 C8 177.9(4) . . . . ?
C11 N5 C9 C3 1.6(5) . . . . ?
C11 N5 C9 C10 -178.7(3) . . . . ?
C13 N1 C22 C21 1.4(6) . . . . ?
C13 N1 C22 C24 -179.2(3) . . . . ?
C13 C14 C15 C21 0.8(6) . . . . ?
C14 C15 C21 C16 178.9(4) . . . . ?
C14 C15 C21 C22 -1.1(6) . . . . ?
C15 C21 C22 N1 0.0(6) . . . . ?
C15 C21 C22 C24 -179.3(4) . . . . ?
C16 C17 C23 C18 -178.2(5) . . . . ?
C16 C17 C23 C24 0.1(7) . . . . ?
C16 C21 C22 N1 180.0(4) . . . . ?
C16 C21 C22 C24 0.7(6) . . . . ?
C17 C16 C21 C15 -179.1(4) . . . . ?
C17 C16 C21 C22 0.9(6) . . . . ?
C17 C23 C24 N2 -177.0(4) . . . . ?
C17 C23 C24 C22 1.5(6) . . . . ?
C18 C19 C20 N2 0.8(8) . . . . ?
C18 C23 C24 N2 1.4(6) . . . . ?
C18 C23 C24 C22 180.0(4) . . . . ?
C19 C18 C23 C17 177.8(5) . . . . ?
C19 C18 C23 C24 -0.5(7) . . . . ?
C20 N2 C24 C22 -179.8(4) . . . . ?
C20 N2 C24 C23 -1.3(6) . . . . ?
C21 C16 C17 C23 -1.3(7) . . . . ?
C21 C22 C24 N2 176.7(3) . . . . ?
C21 C22 C24 C23 -1.9(6) . . . . ?
C22 N1 C13 C14 -1.7(6) . . . . ?
C23 C18 C19 C20 -0.6(8) . . . . ?
C24 N2 C20 C19 0.1(7) . . . . ?

loop_
_smtbx_masks_void_nr
_smtbx_masks_void_average_x
_smtbx_masks_void_average_y
_smtbx_masks_void_average_z
_smtbx_masks_void_volume
_smtbx_masks_void_count_electrons
_smtbx_masks_void_content
1 -0.407 -0.221 0.750 320.2 139.6 '14 H2O'
2 -0.611 -0.168 0.250 320.2 140.8 '14 H2O'
